data_1576695
loop_
_publ_author_name
'Gilch, Jonas M.'
'Keil, Philip M.'
'Iddrisu, Mustapha'
'Szilv&#xe1;si, Tibor'
'Hadlington, Terrance J.'

_publ_section_title
;
 Cooperative metathesis of H-H/Sn-C<sup>Ar</sup> bonds in
 stannylene-Ni<sup>0</sup> systems.
;
_journal_issue 16
_journal_name_full 'Chemical science'
_journal_page_first 7938
_journal_page_last 7946
_journal_paper_doi 10.1039/d5sc09496h
_journal_volume 17
_journal_year 2026
_chemical_formula_moiety 'C80 H112 N3 Ni P Si Sn'
_chemical_formula_sum 'C80 H112 N3 Ni P Si Sn'
_chemical_formula_weight 1352.18
_space_group_crystal_system triclinic
_space_group_IT_number 2
_space_group_name_Hall '-P 1'
_space_group_name_H-M_alt 'P -1'
_atom_sites_solution_hydrogens geom
_audit_creation_method SHELXL-2018/3
_audit_update_record
;
2025-10-01 deposited with the CCDC.	2026-02-25 downloaded from the CCDC.
;
_cell_angle_alpha 84.37(3)
_cell_angle_beta 81.89(3)
_cell_angle_gamma 77.88(3)
_cell_formula_units_Z 2
_cell_length_a 12.840(3)
_cell_length_b 13.880(3)
_cell_length_c 21.998(4)
_cell_measurement_reflns_used 2000
_cell_measurement_temperature 150(2)
_cell_measurement_theta_max 32.50
_cell_measurement_theta_min 1.92
_cell_volume 3785.2(15)
_computing_structure_refinement 'SHELXL-2018/3 (Sheldrick, 2018)'
_computing_structure_solution 'SHELXT 2018/2 (Sheldrick, 2018)'
_diffrn_ambient_temperature 150(2)
_diffrn_detector Pilatus300K
_diffrn_detector_area_resol_mean 5.81
_diffrn_measured_fraction_theta_full 0.999
_diffrn_measured_fraction_theta_max 0.999
_diffrn_measurement_device_type 'STOE StadiVari'
_diffrn_measurement_method '\w scans'
_diffrn_radiation_collimation '0.6 mm diameter'
_diffrn_radiation_monochromator 'Graded multilayer mirror'
_diffrn_radiation_type 'Mo K\a'
_diffrn_radiation_wavelength 0.71073
_diffrn_reflns_av_R_equivalents 0.0715
_diffrn_reflns_av_unetI/netI 0.0981
_diffrn_reflns_Laue_measured_fraction_full 0.999
_diffrn_reflns_Laue_measured_fraction_max 0.999
_diffrn_reflns_limit_h_max 15
_diffrn_reflns_limit_h_min -15
_diffrn_reflns_limit_k_max 17
_diffrn_reflns_limit_k_min -17
_diffrn_reflns_limit_l_max 26
_diffrn_reflns_limit_l_min -27
_diffrn_reflns_number 50602
_diffrn_reflns_point_group_measured_fraction_full 0.999
_diffrn_reflns_point_group_measured_fraction_max 0.999
_diffrn_reflns_theta_full 25.242
_diffrn_reflns_theta_max 25.999
_diffrn_reflns_theta_min 2.320
_diffrn_source 'Genix 3D HF Mo'
_diffrn_source_current 1.000
_diffrn_source_power 0.050
_diffrn_source_voltage 50
_exptl_absorpt_coefficient_mu 0.658
_exptl_absorpt_correction_T_max 1.000
_exptl_absorpt_correction_T_min 0.8556
_exptl_absorpt_correction_type multi-scan
_exptl_absorpt_process_details
;
STOE X-Red32, absorption correction by Gaussian integration, analogous to
P. Coppens, "The Evaluation of Absorption and Extinction in Single-Crystal
Structure Analysis", published in: F. R. Ahmed (Editor), "Crystallographic
Computing", Munksgaard, Copenhagen (1970), 255 - 270. Afterwards scaling of
reflection intensities was performed within STOE LANA. J. Koziskova, F. Hahn,
J. Richter, J. Kozisek, Acta Chimica Slovaca, vol. 9, no. 2, 2016, pp. 136-140.
;
_exptl_crystal_colour blue-purple
_exptl_crystal_density_diffrn 1.186
_exptl_crystal_description needle
_exptl_crystal_F_000 1440
_exptl_crystal_size_max 0.32
_exptl_crystal_size_mid 0.13
_exptl_crystal_size_min 0.12
_refine_diff_density_max 0.797
_refine_diff_density_min -0.591
_refine_diff_density_rms 0.091
_refine_ls_extinction_method none
_refine_ls_goodness_of_fit_ref 1.032
_refine_ls_hydrogen_treatment constr
_refine_ls_matrix_type full
_refine_ls_number_parameters 804
_refine_ls_number_reflns 14872
_refine_ls_number_restraints 14
_refine_ls_restrained_S_all 1.034
_refine_ls_R_factor_all 0.1239
_refine_ls_R_factor_gt 0.0658
_refine_ls_shift/su_max 0.001
_refine_ls_shift/su_mean 0.000
_refine_ls_structure_factor_coef Fsqd
_refine_ls_weighting_details 'w=1/[\s^2^(Fo^2^)+(0.0839P)^2^] where P=(Fo^2^+2Fc^2^)/3'
_refine_ls_weighting_scheme calc
_refine_ls_wR_factor_gt 0.1512
_refine_ls_wR_factor_ref 0.1802
_reflns_Friedel_coverage 0.000
_reflns_number_gt 8683
_reflns_number_total 14872
_reflns_threshold_expression 'I > 2\s(I)'
_cod_data_source_file d5sc09496h2.cif
_cod_data_source_block 2_pBP
_cod_depositor_comments 'Adding full bibliography for 1576689--1576698.cif.'
_cod_original_cell_volume 3785.3(14)
_cod_database_code 1576695
_shelx_shelxl_version_number 2018/3
_shelx_space_group_comment
;
The symmetry employed for this shelxl refinement is uniquely defined
by the following loop, which should always be used as a source of
symmetry information in preference to the above space-group names.
They are only intended as comments.
;

loop_
_space_group_symop_operation_xyz
'x, y, z'
'-x, -y, -z'

loop_
_atom_site_label
_atom_site_type_symbol
_atom_site_fract_x
_atom_site_fract_y
_atom_site_fract_z
_atom_site_U_iso_or_equiv
_atom_site_adp_type
_atom_site_occupancy
_atom_site_site_symmetry_order
_atom_site_calc_flag
_atom_site_refinement_flags_posn
_atom_site_refinement_flags_adp
_atom_site_refinement_flags_occupancy
_atom_site_disorder_assembly
_atom_site_disorder_group
Sn1 Sn 0.53848(3) 0.22532(3) 0.71729(2) 0.04185(13) Uani 1 1 d . . . . .
Ni1 Ni 0.42165(6) 0.35634(5) 0.77393(3) 0.03974(19) Uani 1 1 d . . . . .
P1 P 0.39499(12) 0.26511(12) 0.85653(6) 0.0418(3) Uani 1 1 d . . . . .
Si1 Si 0.64805(12) 0.17655(11) 0.84213(6) 0.0394(4) Uani 1 1 d . . . . .
N1 N 0.6487(3) 0.1316(3) 0.77149(19) 0.0372(10) Uani 1 1 d . . . . .
N2 N 0.2674(4) 0.5203(3) 0.7180(2) 0.0422(11) Uani 1 1 d . . . . .
N3 N 0.3853(4) 0.5777(3) 0.7557(2) 0.0453(11) Uani 1 1 d . . . . .
C32 C 0.4920(5) 0.1156(4) 0.6661(2) 0.0408(13) Uani 1 1 d . . . . .
C37 C 0.3815(5) 0.1319(4) 0.6654(3) 0.0513(15) Uani 1 1 d . . . . .
H37 H 0.337433 0.188020 0.683812 0.062 Uiso 1 1 calc R U . . .
C59 C 0.4856(5) 0.5873(4) 0.7747(2) 0.0428(13) Uani 1 1 d . . . . .
C1 C 0.6987(5) 0.0348(4) 0.7530(2) 0.0408(13) Uani 1 1 d . . . . .
C47 C 0.2102(4) 0.4554(4) 0.6953(2) 0.0432(13) Uani 1 1 d . . . . .
C35 C 0.3965(5) -0.0142(4) 0.6105(2) 0.0447(13) Uani 1 1 d . . . . .
C2 C 0.6490(5) -0.0473(4) 0.7715(3) 0.0485(14) Uani 1 1 d . . . . .
C16 C 0.7488(5) 0.0866(5) 0.8864(2) 0.0490(14) Uani 1 1 d . . . . .
H16 H 0.745710 0.019062 0.875417 0.059 Uiso 1 1 calc R U . . .
C44 C 0.3577(4) 0.4898(4) 0.7483(2) 0.0386(12) Uani 1 1 d . . . . .
C7 C 0.8538(5) 0.1057(5) 0.6927(3) 0.0495(14) Uani 1 1 d . . . . .
H7 H 0.830295 0.156094 0.724002 0.059 Uiso 1 1 calc R U . . .
C20 C 0.3156(5) 0.3261(5) 0.9242(3) 0.0522(16) Uani 1 1 d . . . . .
C13 C 0.6734(5) 0.3082(4) 0.8329(2) 0.0434(13) Uani 1 1 d . . . . .
H13 H 0.605919 0.351388 0.820605 0.052 Uiso 1 1 calc R U . . .
C60 C 0.5748(5) 0.5854(4) 0.7289(3) 0.0467(14) Uani 1 1 d . . . . .
C19 C 0.5119(4) 0.1900(5) 0.8914(2) 0.0463(14) Uani 1 1 d . . . . .
H19A H 0.497140 0.123064 0.903197 0.056 Uiso 1 1 calc R U . . .
H19B H 0.517261 0.219512 0.929779 0.056 Uiso 1 1 calc R U . . .
C34 C 0.5077(5) -0.0286(4) 0.6091(3) 0.0513(15) Uani 1 1 d . . . . .
H34 H 0.552527 -0.082600 0.588900 0.062 Uiso 1 1 calc R U . . .
C36 C 0.3334(5) 0.0682(5) 0.6384(3) 0.0534(15) Uani 1 1 d . . . . .
H36 H 0.257606 0.080896 0.639120 0.064 Uiso 1 1 calc R U . . .
C52 C 0.2531(5) 0.4105(4) 0.6394(2) 0.0449(14) Uani 1 1 d . . . . .
C48 C 0.1108(5) 0.4402(5) 0.7274(3) 0.0491(14) Uani 1 1 d . . . . .
C56 C 0.3554(5) 0.4333(4) 0.6018(2) 0.0496(15) Uani 1 1 d . . . . .
H56 H 0.405002 0.440200 0.631619 0.060 Uiso 1 1 calc R U . . .
C26 C 0.3061(5) 0.1782(4) 0.8505(2) 0.0455(14) Uani 1 1 d . . . . .
C6 C 0.7983(5) 0.0197(4) 0.7141(2) 0.0448(14) Uani 1 1 d . . . . .
C10 C 0.5408(5) -0.0393(4) 0.8114(3) 0.0489(14) Uani 1 1 d . . . . .
H10 H 0.509112 0.032390 0.815377 0.059 Uiso 1 1 calc R U . . .
C64 C 0.4887(5) 0.6022(4) 0.8362(3) 0.0504(15) Uani 1 1 d . . . . .
C15 C 0.7631(5) 0.3278(4) 0.7828(3) 0.0520(15) Uani 1 1 d . . . . .
H15A H 0.768736 0.397315 0.781279 0.078 Uiso 1 1 calc R U . . .
H15B H 0.746831 0.312956 0.742929 0.078 Uiso 1 1 calc R U . . .
H15C H 0.831199 0.285646 0.792025 0.078 Uiso 1 1 calc R U . . .
C38 C 0.3443(5) -0.0838(4) 0.5833(3) 0.0511(15) Uani 1 1 d . . . . .
C21 C 0.3182(5) 0.2874(6) 0.9851(3) 0.0593(17) Uani 1 1 d . . . . .
H21 H 0.366179 0.227155 0.994021 0.071 Uiso 1 1 calc R U . . .
C25 C 0.2428(5) 0.4146(5) 0.9122(3) 0.0573(17) Uani 1 1 d . . . . .
H25 H 0.239685 0.442300 0.871112 0.069 Uiso 1 1 calc R U . . .
C9 C 0.9768(5) 0.0765(5) 0.6869(3) 0.0621(18) Uani 1 1 d . . . . .
H9A H 0.998411 0.036112 0.723800 0.093 Uiso 1 1 calc R U . . .
H9B H 1.007345 0.136259 0.682491 0.093 Uiso 1 1 calc R U . . .
H9C H 1.003190 0.038587 0.650586 0.093 Uiso 1 1 calc R U . . .
C31 C 0.2399(5) 0.2013(5) 0.8039(3) 0.0527(16) Uani 1 1 d . . . . .
H31 H 0.245704 0.257110 0.775903 0.063 Uiso 1 1 calc R U . . .
C61 C 0.6697(5) 0.5976(4) 0.7480(3) 0.0542(16) Uani 1 1 d . . . . .
H61 H 0.731734 0.596541 0.718690 0.065 Uiso 1 1 calc R U . . .
C51 C 0.1944(5) 0.3497(5) 0.6178(3) 0.0548(16) Uani 1 1 d . . . . .
H51 H 0.221425 0.317953 0.580805 0.066 Uiso 1 1 calc R U . . .
C49 C 0.0580(5) 0.3797(5) 0.7034(3) 0.0593(17) Uani 1 1 d . . . . .
H49 H -0.008351 0.367848 0.724598 0.071 Uiso 1 1 calc R U . . .
C14 C 0.6903(6) 0.3440(5) 0.8944(3) 0.0614(17) Uani 1 1 d . . . . .
H14A H 0.755895 0.303978 0.908651 0.092 Uiso 1 1 calc R U . . .
H14B H 0.628722 0.337274 0.925259 0.092 Uiso 1 1 calc R U . . .
H14C H 0.696852 0.413463 0.888408 0.092 Uiso 1 1 calc R U . . .
C46 C 0.3156(5) 0.6590(4) 0.7309(3) 0.0522(15) Uani 1 1 d . . . . .
H46 H 0.319449 0.726642 0.730603 0.063 Uiso 1 1 calc R U . . .
C11 C 0.5541(6) -0.0892(5) 0.8771(3) 0.0639(18) Uani 1 1 d . . . . .
H11A H 0.584680 -0.159728 0.874367 0.096 Uiso 1 1 calc R U . . .
H11B H 0.483823 -0.080947 0.902231 0.096 Uiso 1 1 calc R U . . .
H11C H 0.602150 -0.058256 0.896214 0.096 Uiso 1 1 calc R U . . .
C27 C 0.2959(5) 0.0969(5) 0.8911(3) 0.0539(16) Uani 1 1 d . . . . .
H27 H 0.339056 0.081240 0.923762 0.065 Uiso 1 1 calc R U . . .
C8 C 0.8195(5) 0.1545(5) 0.6310(3) 0.0635(18) Uani 1 1 d . . . . .
H8A H 0.839942 0.106214 0.599687 0.095 Uiso 1 1 calc R U . . .
H8B H 0.855212 0.210450 0.618440 0.095 Uiso 1 1 calc R U . . .
H8C H 0.741523 0.178131 0.635617 0.095 Uiso 1 1 calc R U . . .
C5 C 0.8432(5) -0.0725(5) 0.6947(3) 0.0588(17) Uani 1 1 d . . . . .
H5 H 0.908923 -0.081126 0.668016 0.071 Uiso 1 1 calc R U . . .
C68 C 0.3911(6) 0.6113(5) 0.8845(3) 0.0584(17) Uani 1 1 d . . . . .
H68 H 0.334250 0.585570 0.868029 0.070 Uiso 1 1 calc R U . . .
C62 C 0.6758(6) 0.6113(5) 0.8091(3) 0.0578(17) Uani 1 1 d . . . . .
H62 H 0.741694 0.618702 0.821237 0.069 Uiso 1 1 calc R U . . .
C33 C 0.5542(5) 0.0359(5) 0.6373(3) 0.0490(14) Uani 1 1 d . . . . .
H33 H 0.629965 0.024040 0.636446 0.059 Uiso 1 1 calc R U . . .
C63 C 0.5872(5) 0.6141(5) 0.8515(3) 0.0560(16) Uani 1 1 d . . . . .
H63 H 0.592416 0.624444 0.892942 0.067 Uiso 1 1 calc R U . . .
C3 C 0.6994(6) -0.1403(5) 0.7507(3) 0.0601(17) Uani 1 1 d . . . . .
H3 H 0.666356 -0.195379 0.763112 0.072 Uiso 1 1 calc R U . . .
C18 C 0.8660(5) 0.0990(5) 0.8671(3) 0.0594(17) Uani 1 1 d . . . . .
H18A H 0.873689 0.163958 0.877549 0.089 Uiso 1 1 calc R U . . .
H18B H 0.884245 0.093680 0.822593 0.089 Uiso 1 1 calc R U . . .
H18C H 0.914332 0.047251 0.888881 0.089 Uiso 1 1 calc R U . . .
C45 C 0.2419(5) 0.6219(5) 0.7075(3) 0.0551(16) Uani 1 1 d . . . . .
H45 H 0.183542 0.658595 0.687582 0.066 Uiso 1 1 calc R U . . .
C39 C 0.2493(5) -0.1079(5) 0.6131(3) 0.0561(16) Uani 1 1 d . . . . .
H39 H 0.219972 -0.082646 0.651833 0.067 Uiso 1 1 calc R U . . .
C4 C 0.7960(6) -0.1537(5) 0.7125(3) 0.0636(18) Uani 1 1 d . . . . .
H4 H 0.829206 -0.217007 0.698887 0.076 Uiso 1 1 calc R U . . .
C30 C 0.1659(6) 0.1446(5) 0.7976(3) 0.0655(19) Uani 1 1 d . . . . .
H30 H 0.120040 0.162426 0.766280 0.079 Uiso 1 1 calc R U . . .
C58 C 0.4144(6) 0.3539(5) 0.5602(3) 0.0648(19) Uani 1 1 d . . . . .
H58A H 0.425087 0.289882 0.584030 0.097 Uiso 1 1 calc R U . . .
H58B H 0.484317 0.368805 0.542814 0.097 Uiso 1 1 calc R U . . .
H58C H 0.372160 0.351420 0.526837 0.097 Uiso 1 1 calc R U . . .
C43 C 0.3874(6) -0.1246(5) 0.5277(3) 0.0584(16) Uani 1 1 d . . . . .
H43 H 0.453719 -0.111066 0.507455 0.070 Uiso 1 1 calc R U . . .
C28 C 0.2237(5) 0.0379(5) 0.8847(3) 0.0596(17) Uani 1 1 d . . . . .
H28 H 0.218353 -0.018075 0.912638 0.072 Uiso 1 1 calc R U . . .
C17 C 0.7235(6) 0.0860(6) 0.9574(3) 0.0674(19) Uani 1 1 d . . . . .
H17A H 0.775246 0.033599 0.976398 0.101 Uiso 1 1 calc R U . . .
H17B H 0.650742 0.073991 0.970010 0.101 Uiso 1 1 calc R U . . .
H17C H 0.728497 0.150014 0.970752 0.101 Uiso 1 1 calc R U . . .
C65 C 0.5671(5) 0.5787(5) 0.6618(3) 0.0573(17) Uani 1 1 d . . . . .
H65 H 0.497434 0.558817 0.659261 0.069 Uiso 1 1 calc R U . . .
C50 C 0.0986(6) 0.3353(5) 0.6491(3) 0.0608(17) Uani 1 1 d . . . . .
H50 H 0.059434 0.294400 0.633479 0.073 Uiso 1 1 calc R U . . .
C24 C 0.1741(6) 0.4625(6) 0.9610(4) 0.080(2) Uani 1 1 d . . . . .
H24 H 0.123780 0.521579 0.952877 0.096 Uiso 1 1 calc R U . . .
C29 C 0.1592(5) 0.0609(5) 0.8375(3) 0.0631(18) Uani 1 1 d . . . . .
H29 H 0.110857 0.019832 0.832472 0.076 Uiso 1 1 calc R U . . .
C12 C 0.4624(5) -0.0849(5) 0.7833(3) 0.0593(17) Uani 1 1 d . . . . .
H12A H 0.450143 -0.050965 0.742915 0.089 Uiso 1 1 calc R U . . .
H12B H 0.394166 -0.077964 0.810354 0.089 Uiso 1 1 calc R U . . .
H12C H 0.492388 -0.155088 0.778393 0.089 Uiso 1 1 calc R U . . .
C40 C 0.1966(6) -0.1686(5) 0.5869(3) 0.068(2) Uani 1 1 d . . . . .
H40 H 0.131388 -0.184347 0.607415 0.082 Uiso 1 1 calc R U . . .
C42 C 0.3356(6) -0.1844(5) 0.5015(3) 0.0682(19) Uani 1 1 d . . . . .
H42 H 0.365816 -0.210855 0.463261 0.082 Uiso 1 1 calc R U . . .
C41 C 0.2403(7) -0.2059(5) 0.5306(4) 0.072(2) Uani 1 1 d . . . . .
H41 H 0.204253 -0.246288 0.512033 0.087 Uiso 1 1 calc R U . . .
C22 C 0.2513(6) 0.3362(7) 1.0332(3) 0.080(3) Uani 1 1 d . . . . .
H22 H 0.254334 0.309736 1.074519 0.096 Uiso 1 1 calc R U . . .
C53 C 0.0620(5) 0.4926(6) 0.7850(3) 0.0667(19) Uani 1 1 d . . . . .
H53 H 0.119416 0.519239 0.800222 0.080 Uiso 1 1 calc R U . . .
C23 C 0.1810(7) 0.4228(7) 1.0200(4) 0.086(3) Uani 1 1 d . . . . .
H23 H 0.135990 0.455964 1.052882 0.104 Uiso 1 1 calc R U . . .
C66 C 0.6562(6) 0.5001(5) 0.6326(3) 0.072(2) Uani 1 1 d . . . . .
H66A H 0.726007 0.516604 0.635146 0.108 Uiso 1 1 calc R U . . .
H66B H 0.647249 0.497589 0.589311 0.108 Uiso 1 1 calc R U . . .
H66C H 0.652867 0.435688 0.654494 0.108 Uiso 1 1 calc R U . . .
C57 C 0.3315(6) 0.5325(5) 0.5641(3) 0.077(2) Uani 1 1 d . . . . .
H57A H 0.398249 0.546619 0.540896 0.116 Uiso 1 1 calc R U . . .
H57B H 0.300179 0.585043 0.591801 0.116 Uiso 1 1 calc R U . . .
H57C H 0.280685 0.529342 0.535332 0.116 Uiso 1 1 calc R U . . .
C67 C 0.5634(7) 0.6801(6) 0.6272(3) 0.083(2) Uani 1 1 d . . . . .
H67A H 0.509814 0.729567 0.649654 0.125 Uiso 1 1 calc R U . . .
H67B H 0.543810 0.678067 0.585904 0.125 Uiso 1 1 calc R U . . .
H67C H 0.634052 0.697810 0.623746 0.125 Uiso 1 1 calc R U . . .
C54 C 0.0181(6) 0.4251(7) 0.8364(3) 0.092(3) Uani 1 1 d . . . . .
H54A H -0.002147 0.460034 0.874208 0.137 Uiso 1 1 calc R U . . .
H54B H 0.073301 0.365976 0.843338 0.137 Uiso 1 1 calc R U . . .
H54C H -0.045084 0.405719 0.824747 0.137 Uiso 1 1 calc R U . . .
C70 C 0.4155(7) 0.5515(6) 0.9446(3) 0.085(3) Uani 1 1 d . . . . .
H70A H 0.454779 0.484888 0.935693 0.127 Uiso 1 1 calc R U . . .
H70B H 0.348068 0.547300 0.970898 0.127 Uiso 1 1 calc R U . . .
H70C H 0.459274 0.584026 0.965872 0.127 Uiso 1 1 calc R U . . .
C69 C 0.3468(7) 0.7214(6) 0.8969(4) 0.096(3) Uani 1 1 d . . . . .
H69A H 0.401685 0.748169 0.912698 0.144 Uiso 1 1 calc R U . . .
H69B H 0.282685 0.726664 0.927284 0.144 Uiso 1 1 calc R U . . .
H69C H 0.328209 0.758797 0.858444 0.144 Uiso 1 1 calc R U . . .
C55 C -0.0255(6) 0.5788(7) 0.7693(4) 0.101(3) Uani 1 1 d . . . . .
H55A H 0.004991 0.625107 0.738946 0.151 Uiso 1 1 calc R U . . .
H55B H -0.057407 0.612413 0.806631 0.151 Uiso 1 1 calc R U . . .
H55C H -0.080906 0.554744 0.752131 0.151 Uiso 1 1 calc R U . . .
C71 C 0.0569(11) 0.8045(12) 0.8138(7) 0.236(11) Uani 1 1 d D . . . .
H71A H 0.076686 0.865829 0.794485 0.354 Uiso 1 1 calc R U . . .
H71B H 0.055411 0.760410 0.781904 0.354 Uiso 1 1 calc R U . . .
H71C H 0.109749 0.772023 0.841222 0.354 Uiso 1 1 calc R U . . .
C74 C 0.0175(10) 0.7537(10) 0.9503(6) 0.255(12) Uani 1 1 d D . . . .
H74A H 0.094501 0.752701 0.936408 0.305 Uiso 1 1 calc R U . . .
H74B H 0.001015 0.691522 0.939274 0.305 Uiso 1 1 calc R U . . .
C72 C -0.0524(10) 0.8277(9) 0.8505(5) 0.259(12) Uani 1 1 d D . . . .
H72A H -0.091036 0.774084 0.847322 0.311 Uiso 1 1 calc R U . . .
H72B H -0.093649 0.889558 0.832227 0.311 Uiso 1 1 calc R U . . .
C75 C -0.0033(12) 0.7586(11) 1.0204(5) 0.194(8) Uani 1 1 d D . . . .
H75A H -0.016359 0.827585 1.030584 0.291 Uiso 1 1 calc R U . . .
H75B H 0.059393 0.720992 1.038885 0.291 Uiso 1 1 calc R U . . .
H75C H -0.066345 0.730232 1.036513 0.291 Uiso 1 1 calc R U . . .
C73 C -0.0488(14) 0.8394(8) 0.9175(5) 0.322(17) Uani 1 1 d D . . . .
H73A H -0.020031 0.899271 0.920734 0.387 Uiso 1 1 calc R U . . .
H73B H -0.123058 0.850137 0.938878 0.387 Uiso 1 1 calc R U . . .
C77 C 0.1652(11) 0.1739(10) 0.4819(9) 0.257(11) Uani 1 1 d D . . . .
H77A H 0.225380 0.175878 0.448551 0.308 Uiso 1 1 calc R U . . .
H77B H 0.188210 0.188750 0.520433 0.308 Uiso 1 1 calc R U . . .
C78 C 0.0681(9) 0.2519(9) 0.4664(9) 0.240(11) Uani 1 1 d D . . . .
H78A H 0.033174 0.227658 0.435190 0.288 Uiso 1 1 calc R U . . .
H78B H 0.015612 0.262406 0.503799 0.288 Uiso 1 1 calc R U . . .
C76 C 0.1392(13) 0.0718(9) 0.4895(6) 0.221(9) Uani 1 1 d D . . . .
H76A H 0.075177 0.071476 0.519636 0.332 Uiso 1 1 calc R U . . .
H76B H 0.199891 0.024073 0.504082 0.332 Uiso 1 1 calc R U . . .
H76C H 0.125535 0.053522 0.449898 0.332 Uiso 1 1 calc R U . . .
C80 C 0.0029(14) 0.4248(11) 0.4233(10) 0.278(13) Uani 1 1 d D . . . .
H80A H -0.010431 0.413189 0.382148 0.416 Uiso 1 1 calc R U . . .
H80B H 0.017761 0.491241 0.423023 0.416 Uiso 1 1 calc R U . . .
H80C H -0.060507 0.418800 0.452882 0.416 Uiso 1 1 calc R U . . .
C79 C 0.0986(10) 0.3490(11) 0.4419(10) 0.344(19) Uani 1 1 d D . . . .
H79A H 0.153999 0.337944 0.405734 0.413 Uiso 1 1 calc R U . . .
H79B H 0.129994 0.375096 0.473885 0.413 Uiso 1 1 calc R U . . .

loop_
_atom_site_aniso_label
_atom_site_aniso_U_11
_atom_site_aniso_U_22
_atom_site_aniso_U_33
_atom_site_aniso_U_23
_atom_site_aniso_U_13
_atom_site_aniso_U_12
Sn1 0.0476(3) 0.0409(2) 0.0369(2) -0.00273(15) -0.01001(16) -0.00539(18)
Ni1 0.0418(4) 0.0377(4) 0.0411(4) -0.0033(3) -0.0104(3) -0.0073(3)
P1 0.0402(8) 0.0499(9) 0.0374(7) -0.0038(6) -0.0082(6) -0.0113(7)
Si1 0.0413(9) 0.0423(9) 0.0374(7) -0.0017(6) -0.0116(7) -0.0104(7)
N1 0.040(3) 0.032(2) 0.041(2) -0.0002(18) -0.011(2) -0.008(2)
N2 0.044(3) 0.037(3) 0.045(2) -0.003(2) -0.011(2) -0.003(2)
N3 0.055(3) 0.040(3) 0.041(2) -0.007(2) -0.012(2) -0.006(2)
C32 0.045(3) 0.037(3) 0.042(3) -0.001(2) -0.012(3) -0.010(3)
C37 0.060(4) 0.044(4) 0.049(3) -0.011(3) -0.011(3) -0.001(3)
C59 0.052(4) 0.031(3) 0.047(3) -0.002(2) -0.014(3) -0.007(3)
C1 0.048(3) 0.032(3) 0.043(3) -0.001(2) -0.012(3) -0.005(2)
C47 0.041(3) 0.044(3) 0.042(3) 0.005(2) -0.012(3) -0.002(3)
C35 0.052(4) 0.043(3) 0.041(3) -0.005(2) -0.013(3) -0.008(3)
C2 0.050(4) 0.043(3) 0.055(3) 0.001(3) -0.016(3) -0.013(3)
C16 0.050(4) 0.053(4) 0.045(3) 0.000(3) -0.019(3) -0.005(3)
C44 0.042(3) 0.045(3) 0.030(2) -0.007(2) -0.006(2) -0.010(3)
C7 0.047(4) 0.058(4) 0.043(3) -0.010(3) -0.005(3) -0.008(3)
C20 0.032(3) 0.079(5) 0.053(3) -0.018(3) -0.006(3) -0.023(3)
C13 0.045(3) 0.046(3) 0.042(3) -0.007(2) -0.012(3) -0.008(3)
C60 0.053(4) 0.034(3) 0.051(3) -0.006(2) -0.002(3) -0.006(3)
C19 0.044(3) 0.059(4) 0.037(3) -0.002(3) -0.015(2) -0.007(3)
C34 0.059(4) 0.045(4) 0.050(3) -0.012(3) -0.006(3) -0.005(3)
C36 0.042(4) 0.054(4) 0.066(4) -0.009(3) -0.018(3) -0.004(3)
C52 0.053(4) 0.044(3) 0.037(3) -0.002(2) -0.014(3) -0.002(3)
C48 0.039(3) 0.058(4) 0.050(3) -0.008(3) -0.009(3) -0.005(3)
C56 0.057(4) 0.051(4) 0.040(3) -0.005(3) -0.004(3) -0.010(3)
C26 0.046(3) 0.057(4) 0.038(3) -0.002(3) -0.010(2) -0.016(3)
C6 0.047(4) 0.046(3) 0.042(3) -0.005(2) -0.014(3) -0.003(3)
C10 0.055(4) 0.040(3) 0.055(3) 0.000(3) -0.012(3) -0.017(3)
C64 0.068(4) 0.037(3) 0.047(3) -0.007(2) -0.012(3) -0.009(3)
C15 0.051(4) 0.046(4) 0.063(4) -0.006(3) -0.006(3) -0.015(3)
C38 0.059(4) 0.039(3) 0.057(4) -0.002(3) -0.025(3) -0.002(3)
C21 0.044(4) 0.092(5) 0.048(3) -0.014(3) -0.001(3) -0.025(4)
C25 0.052(4) 0.071(5) 0.055(4) -0.025(3) 0.001(3) -0.023(4)
C9 0.051(4) 0.071(5) 0.064(4) -0.001(3) -0.007(3) -0.014(3)
C31 0.044(4) 0.069(4) 0.047(3) 0.002(3) -0.010(3) -0.018(3)
C61 0.046(4) 0.050(4) 0.068(4) -0.011(3) -0.001(3) -0.014(3)
C51 0.068(4) 0.049(4) 0.051(3) -0.005(3) -0.019(3) -0.010(3)
C49 0.047(4) 0.067(4) 0.070(4) 0.003(3) -0.018(3) -0.021(3)
C14 0.076(5) 0.054(4) 0.059(4) -0.008(3) -0.015(3) -0.017(4)
C46 0.067(4) 0.034(3) 0.051(3) -0.006(3) -0.011(3) 0.004(3)
C11 0.077(5) 0.060(4) 0.057(4) 0.006(3) -0.015(3) -0.019(4)
C27 0.056(4) 0.064(4) 0.049(3) 0.004(3) -0.017(3) -0.023(3)
C8 0.060(4) 0.069(5) 0.062(4) 0.000(3) -0.013(3) -0.010(4)
C5 0.057(4) 0.053(4) 0.067(4) -0.011(3) -0.016(3) -0.002(3)
C68 0.081(5) 0.057(4) 0.042(3) -0.003(3) -0.005(3) -0.028(4)
C62 0.070(5) 0.049(4) 0.063(4) -0.010(3) -0.020(4) -0.023(3)
C33 0.042(3) 0.057(4) 0.050(3) -0.004(3) -0.013(3) -0.008(3)
C63 0.070(5) 0.053(4) 0.051(3) -0.007(3) -0.016(3) -0.019(3)
C3 0.071(5) 0.034(3) 0.075(4) -0.003(3) -0.016(4) -0.006(3)
C18 0.052(4) 0.068(4) 0.059(4) 0.004(3) -0.023(3) -0.007(3)
C45 0.058(4) 0.048(4) 0.059(4) -0.008(3) -0.024(3) 0.005(3)
C39 0.063(4) 0.052(4) 0.057(4) -0.003(3) -0.018(3) -0.013(3)
C4 0.063(5) 0.041(4) 0.085(5) -0.015(3) -0.015(4) 0.003(3)
C30 0.063(4) 0.077(5) 0.063(4) 0.003(4) -0.019(3) -0.025(4)
C58 0.075(5) 0.067(5) 0.045(3) -0.002(3) 0.005(3) -0.006(4)
C43 0.067(4) 0.052(4) 0.057(4) -0.011(3) -0.022(3) -0.002(3)
C28 0.068(4) 0.064(4) 0.053(4) 0.007(3) -0.008(3) -0.031(4)
C17 0.063(4) 0.080(5) 0.055(4) 0.010(3) -0.022(3) -0.004(4)
C65 0.057(4) 0.075(5) 0.040(3) -0.012(3) 0.001(3) -0.014(3)
C50 0.070(5) 0.061(4) 0.061(4) -0.007(3) -0.027(4) -0.021(4)
C24 0.054(5) 0.087(6) 0.101(6) -0.044(5) 0.011(4) -0.014(4)
C29 0.053(4) 0.082(5) 0.064(4) -0.009(4) -0.005(3) -0.034(4)
C12 0.064(4) 0.059(4) 0.062(4) 0.003(3) -0.011(3) -0.030(3)
C40 0.076(5) 0.059(4) 0.081(5) 0.003(4) -0.039(4) -0.021(4)
C42 0.085(6) 0.054(4) 0.069(4) -0.014(3) -0.034(4) -0.001(4)
C41 0.089(6) 0.049(4) 0.091(5) -0.007(4) -0.049(5) -0.013(4)
C22 0.048(4) 0.144(8) 0.056(4) -0.032(5) 0.006(4) -0.034(5)
C53 0.039(4) 0.098(6) 0.063(4) -0.029(4) 0.001(3) -0.007(4)
C23 0.059(5) 0.130(8) 0.077(5) -0.062(5) 0.022(4) -0.028(5)
C66 0.087(5) 0.077(5) 0.051(4) -0.015(3) 0.000(4) -0.015(4)
C57 0.088(6) 0.061(5) 0.070(4) 0.007(4) 0.016(4) -0.010(4)
C67 0.104(6) 0.090(6) 0.054(4) 0.004(4) -0.012(4) -0.020(5)
C54 0.062(5) 0.159(9) 0.062(4) -0.029(5) 0.011(4) -0.045(6)
C70 0.107(6) 0.117(7) 0.052(4) 0.007(4) -0.021(4) -0.070(6)
C69 0.095(7) 0.077(6) 0.110(7) -0.031(5) 0.037(5) -0.028(5)
C55 0.060(5) 0.121(8) 0.121(7) -0.051(6) -0.014(5) 0.004(5)
C71 0.144(13) 0.164(15) 0.40(3) -0.178(17) 0.061(16) -0.029(11)
C74 0.183(17) 0.204(19) 0.43(4) 0.04(2) -0.15(2) -0.114(15)
C72 0.41(3) 0.074(9) 0.33(2) -0.030(13) -0.25(2) 0.012(14)
C75 0.254(19) 0.216(17) 0.156(12) 0.030(12) -0.107(13) -0.111(15)
C73 0.64(5) 0.19(2) 0.216(19) -0.017(16) -0.19(3) -0.16(3)
C77 0.26(2) 0.28(3) 0.26(2) -0.14(2) -0.11(2) -0.01(2)
C78 0.179(18) 0.34(3) 0.23(2) -0.14(2) -0.018(16) -0.09(2)
C76 0.35(3) 0.165(15) 0.139(12) -0.051(11) -0.092(14) 0.038(16)
C80 0.24(2) 0.196(19) 0.41(3) -0.03(2) -0.19(2) 0.032(17)
C79 0.31(3) 0.58(6) 0.19(2) -0.17(3) 0.10(2) -0.21(4)

loop_
_atom_type_symbol
_atom_type_description
_atom_type_scat_dispersion_real
_atom_type_scat_dispersion_imag
_atom_type_scat_source
C C 0.0033 0.0016 'International Tables Vol C Tables 4.2.6.8 and 6.1.1.4'
H H 0.0000 0.0000 'International Tables Vol C Tables 4.2.6.8 and 6.1.1.4'
N N 0.0061 0.0033 'International Tables Vol C Tables 4.2.6.8 and 6.1.1.4'
Si Si 0.0817 0.0704 'International Tables Vol C Tables 4.2.6.8 and 6.1.1.4'
P P 0.1023 0.0942 'International Tables Vol C Tables 4.2.6.8 and 6.1.1.4'
Sn Sn -0.6537 1.4246 'International Tables Vol C Tables 4.2.6.8 and 6.1.1.4'
Ni Ni 0.3393 1.1124 'International Tables Vol C Tables 4.2.6.8 and 6.1.1.4'

loop_
_geom_angle_atom_site_label_1
_geom_angle_atom_site_label_2
_geom_angle_atom_site_label_3
_geom_angle
_geom_angle_site_symmetry_1
_geom_angle_site_symmetry_3
_geom_angle_publ_flag
N1 Sn1 C32 100.54(18) . . ?
N1 Sn1 Ni1 112.86(12) . . ?
C32 Sn1 Ni1 127.87(15) . . ?
C44 Ni1 P1 132.54(16) . . ?
C44 Ni1 Sn1 131.62(15) . . ?
P1 Ni1 Sn1 95.16(6) . . ?
C20 P1 C26 96.9(3) . . ?
C20 P1 C19 101.1(3) . . ?
C26 P1 C19 105.5(3) . . ?
C20 P1 Ni1 117.4(2) . . ?
C26 P1 Ni1 113.52(18) . . ?
C19 P1 Ni1 119.31(18) . . ?
N1 Si1 C16 108.6(2) . . ?
N1 Si1 C19 113.2(2) . . ?
C16 Si1 C19 107.5(2) . . ?
N1 Si1 C13 111.3(2) . . ?
C16 Si1 C13 113.4(3) . . ?
C19 Si1 C13 102.9(3) . . ?
C1 N1 Si1 126.6(3) . . ?
C1 N1 Sn1 119.9(3) . . ?
Si1 N1 Sn1 112.4(2) . . ?
C45 N2 C44 112.2(5) . . ?
C45 N2 C47 122.6(5) . . ?
C44 N2 C47 125.1(5) . . ?
C44 N3 C46 112.4(5) . . ?
C44 N3 C59 124.7(5) . . ?
C46 N3 C59 121.7(5) . . ?
C33 C32 C37 117.8(5) . . ?
C33 C32 Sn1 130.1(4) . . ?
C37 C32 Sn1 112.1(4) . . ?
C32 C37 C36 122.0(6) . . ?
C64 C59 C60 123.3(6) . . ?
C64 C59 N3 119.0(5) . . ?
C60 C59 N3 117.6(5) . . ?
C2 C1 C6 118.6(5) . . ?
C2 C1 N1 121.0(5) . . ?
C6 C1 N1 120.4(5) . . ?
C48 C47 C52 121.1(5) . . ?
C48 C47 N2 119.8(5) . . ?
C52 C47 N2 119.0(5) . . ?
C34 C35 C36 118.0(5) . . ?
C34 C35 C38 122.1(5) . . ?
C36 C35 C38 119.9(5) . . ?
C3 C2 C1 119.0(6) . . ?
C3 C2 C10 117.8(5) . . ?
C1 C2 C10 123.1(5) . . ?
C18 C16 C17 109.2(5) . . ?
C18 C16 Si1 113.4(4) . . ?
C17 C16 Si1 114.9(4) . . ?
N3 C44 N2 102.2(5) . . ?
N3 C44 Ni1 130.8(4) . . ?
N2 C44 Ni1 127.1(4) . . ?
C6 C7 C8 110.8(5) . . ?
C6 C7 C9 113.3(5) . . ?
C8 C7 C9 109.4(5) . . ?
C21 C20 C25 118.3(6) . . ?
C21 C20 P1 124.8(5) . . ?
C25 C20 P1 116.7(5) . . ?
C15 C13 C14 110.0(5) . . ?
C15 C13 Si1 115.8(4) . . ?
C14 C13 Si1 112.1(4) . . ?
C61 C60 C59 116.6(5) . . ?
C61 C60 C65 120.8(5) . . ?
C59 C60 C65 122.5(6) . . ?
P1 C19 Si1 116.9(3) . . ?
C35 C34 C33 120.8(6) . . ?
C35 C36 C37 120.1(6) . . ?
C51 C52 C47 117.7(6) . . ?
C51 C52 C56 120.8(5) . . ?
C47 C52 C56 121.4(5) . . ?
C49 C48 C47 117.8(6) . . ?
C49 C48 C53 121.0(6) . . ?
C47 C48 C53 121.1(6) . . ?
C58 C56 C52 114.4(5) . . ?
C58 C56 C57 109.8(5) . . ?
C52 C56 C57 110.6(5) . . ?
C27 C26 C31 118.4(5) . . ?
C27 C26 P1 124.8(4) . . ?
C31 C26 P1 116.7(4) . . ?
C5 C6 C1 119.8(6) . . ?
C5 C6 C7 119.8(6) . . ?
C1 C6 C7 120.3(5) . . ?
C12 C10 C2 112.3(5) . . ?
C12 C10 C11 109.0(5) . . ?
C2 C10 C11 111.1(5) . . ?
C59 C64 C63 116.4(6) . . ?
C59 C64 C68 123.3(6) . . ?
C63 C64 C68 120.2(5) . . ?
C39 C38 C43 118.3(6) . . ?
C39 C38 C35 120.0(6) . . ?
C43 C38 C35 121.7(6) . . ?
C20 C21 C22 120.9(7) . . ?
C20 C25 C24 120.4(7) . . ?
C30 C31 C26 121.3(6) . . ?
C62 C61 C60 121.5(6) . . ?
C50 C51 C52 120.8(6) . . ?
C48 C49 C50 121.8(6) . . ?
C45 C46 N3 106.2(5) . . ?
C26 C27 C28 121.1(6) . . ?
C6 C5 C4 122.4(6) . . ?
C64 C68 C70 112.2(6) . . ?
C64 C68 C69 110.1(5) . . ?
C70 C68 C69 109.8(6) . . ?
C63 C62 C61 119.9(6) . . ?
C32 C33 C34 121.2(6) . . ?
C62 C63 C64 122.3(6) . . ?
C4 C3 C2 121.7(6) . . ?
C46 C45 N2 107.1(5) . . ?
C38 C39 C40 120.8(7) . . ?
C3 C4 C5 118.5(6) . . ?
C31 C30 C29 119.5(6) . . ?
C42 C43 C38 121.1(7) . . ?
C27 C28 C29 120.0(6) . . ?
C60 C65 C66 112.4(5) . . ?
C60 C65 C67 110.1(6) . . ?
C66 C65 C67 112.1(5) . . ?
C51 C50 C49 120.8(6) . . ?
C23 C24 C25 119.2(8) . . ?
C28 C29 C30 119.6(6) . . ?
C41 C40 C39 119.3(7) . . ?
C41 C42 C43 120.2(7) . . ?
C42 C41 C40 120.2(7) . . ?
C23 C22 C21 119.4(7) . . ?
C55 C53 C48 109.5(6) . . ?
C55 C53 C54 110.0(6) . . ?
C48 C53 C54 113.1(6) . . ?
C24 C23 C22 121.8(7) . . ?
C73 C74 C75 112.1(5) . . ?
C71 C72 C73 113.5(5) . . ?
C74 C73 C72 114.9(5) . . ?
C76 C77 C78 111.1(5) . . ?
C79 C78 C77 112.1(5) . . ?
C78 C79 C80 112.0(5) . . ?

loop_
_geom_bond_atom_site_label_1
_geom_bond_atom_site_label_2
_geom_bond_distance
_geom_bond_site_symmetry_2
_geom_bond_publ_flag
Sn1 N1 2.124(4) . ?
Sn1 C32 2.202(6) . ?
Sn1 Ni1 2.4251(12) . ?
Ni1 C44 1.926(6) . ?
Ni1 P1 2.1397(16) . ?
P1 C20 1.851(6) . ?
P1 C26 1.851(6) . ?
P1 C19 1.855(6) . ?
Si1 N1 1.729(4) . ?
Si1 C16 1.902(6) . ?
Si1 C19 1.906(6) . ?
Si1 C13 1.909(6) . ?
N1 C1 1.434(7) . ?
N2 C45 1.383(7) . ?
N2 C44 1.387(7) . ?
N2 C47 1.439(7) . ?
N3 C44 1.369(7) . ?
N3 C46 1.401(7) . ?
N3 C59 1.445(7) . ?
C32 C33 1.374(8) . ?
C32 C37 1.391(8) . ?
C37 C36 1.397(8) . ?
C59 C64 1.397(8) . ?
C59 C60 1.412(8) . ?
C1 C2 1.419(8) . ?
C1 C6 1.423(8) . ?
C47 C48 1.415(8) . ?
C47 C52 1.419(8) . ?
C35 C34 1.396(8) . ?
C35 C36 1.397(8) . ?
C35 C38 1.496(8) . ?
C2 C3 1.405(9) . ?
C2 C10 1.523(8) . ?
C16 C18 1.545(8) . ?
C16 C17 1.551(8) . ?
C7 C6 1.519(8) . ?
C7 C8 1.535(8) . ?
C7 C9 1.537(8) . ?
C20 C21 1.396(8) . ?
C20 C25 1.406(9) . ?
C13 C15 1.526(8) . ?
C13 C14 1.544(8) . ?
C60 C61 1.391(9) . ?
C60 C65 1.507(8) . ?
C34 C33 1.408(8) . ?
C52 C51 1.399(8) . ?
C52 C56 1.526(8) . ?
C48 C49 1.368(9) . ?
C48 C53 1.514(9) . ?
C56 C58 1.509(8) . ?
C56 C57 1.533(8) . ?
C26 C27 1.386(8) . ?
C26 C31 1.393(8) . ?
C6 C5 1.372(8) . ?
C10 C12 1.523(8) . ?
C10 C11 1.557(8) . ?
C64 C63 1.399(9) . ?
C64 C68 1.516(9) . ?
C38 C39 1.390(9) . ?
C38 C43 1.391(8) . ?
C21 C22 1.398(10) . ?
C25 C24 1.414(9) . ?
C31 C30 1.384(9) . ?
C61 C62 1.391(9) . ?
C51 C50 1.365(9) . ?
C49 C50 1.382(9) . ?
C46 C45 1.348(9) . ?
C27 C28 1.388(8) . ?
C5 C4 1.386(9) . ?
C68 C70 1.526(9) . ?
C68 C69 1.550(10) . ?
C62 C63 1.363(9) . ?
C3 C4 1.385(9) . ?
C39 C40 1.396(9) . ?
C30 C29 1.396(9) . ?
C43 C42 1.377(9) . ?
C28 C29 1.390(9) . ?
C65 C66 1.522(9) . ?
C65 C67 1.529(9) . ?
C24 C23 1.367(11) . ?
C40 C41 1.387(10) . ?
C42 C41 1.375(10) . ?
C22 C23 1.377(12) . ?
C53 C55 1.508(10) . ?
C53 C54 1.520(10) . ?
C71 C72 1.505(5) . ?
C74 C73 1.496(5) . ?
C74 C75 1.533(5) . ?
C72 C73 1.508(5) . ?
C77 C76 1.512(5) . ?
C77 C78 1.524(5) . ?
C78 C79 1.510(5) . ?
C80 C79 1.515(5) . ?
